data_4078927
loop_
_publ_author_name
'Chapp, Timothy W.'
'Schoenfeld, Adam J.'
'Sanderson, Matthew D.'
'Chang, Cory L.'
'Glueck, David S.'
'Golen, James A.'
'Moore, Curtis E.'
'Rheingold, Arnold L.'

_publ_section_title
;
 Synthesis, Structure, Dynamics, and Selective Methylation of Platinum and
 Palladium Diphosphametallacyclobutane Complexes
;
_journal_issue 15
_journal_name_full Organometallics
_journal_page_first 5573
_journal_paper_doi 10.1021/om3005367
_journal_volume 31
_journal_year 2012
_chemical_formula_moiety 'C57 H72 P4 Pd'
_chemical_formula_sum 'C57 H72 P4 Pd'
_chemical_formula_weight 987.43
_chemical_name_systematic
;
 ?
;
_space_group_IT_number 15
_symmetry_cell_setting monoclinic
_symmetry_space_group_name_Hall '-C 2yc'
_symmetry_space_group_name_H-M 'C 1 2/c 1'
_atom_sites_solution_hydrogens geom
_atom_sites_solution_primary direct
_atom_sites_solution_secondary difmap
_audit_creation_method SHELXL-97
_cell_angle_alpha 90.00
_cell_angle_beta 121.377(3)
_cell_angle_gamma 90.00
_cell_formula_units_Z 4
_cell_length_a 33.225(9)
_cell_length_b 9.898(3)
_cell_length_c 18.448(4)
_cell_measurement_reflns_used 6790
_cell_measurement_temperature 100(2)
_cell_measurement_theta_max 28.04
_cell_measurement_theta_min 2.68
_cell_volume 5180(2)
_computing_cell_refinement 'Bruker SMART'
_computing_data_collection 'Bruker SMART'
_computing_data_reduction 'Bruker SAINT'
_computing_molecular_graphics 'Bruker SHELXTL'
_computing_publication_material 'Bruker SHELXTL'
_computing_structure_refinement 'SHELXL-97 (Sheldrick, 1997)'
_computing_structure_solution 'SHELXS-97 (Sheldrick, 1990)'
_diffrn_ambient_temperature 100(2)
_diffrn_measured_fraction_theta_full 0.989
_diffrn_measured_fraction_theta_max 0.945
_diffrn_measurement_device_type 'CCD area detector'
_diffrn_measurement_method 'phi and omega scans'
_diffrn_radiation_monochromator graphite
_diffrn_radiation_source 'fine-focus sealed tube'
_diffrn_radiation_type MoK\a
_diffrn_radiation_wavelength 0.71073
_diffrn_reflns_av_R_equivalents 0.0452
_diffrn_reflns_av_sigmaI/netI 0.0457
_diffrn_reflns_limit_h_max 43
_diffrn_reflns_limit_h_min -43
_diffrn_reflns_limit_k_max 12
_diffrn_reflns_limit_k_min -13
_diffrn_reflns_limit_l_max 24
_diffrn_reflns_limit_l_min -18
_diffrn_reflns_number 23240
_diffrn_reflns_theta_full 25.00
_diffrn_reflns_theta_max 28.16
_diffrn_reflns_theta_min 1.44
_exptl_absorpt_coefficient_mu 0.517
_exptl_absorpt_correction_T_max 0.9501
_exptl_absorpt_correction_T_min 0.9036
_exptl_absorpt_correction_type multi-scan
_exptl_absorpt_process_details sadabs
_exptl_crystal_colour orange
_exptl_crystal_density_diffrn 1.266
_exptl_crystal_density_method 'not measured'
_exptl_crystal_description block
_exptl_crystal_F_000 2080
_exptl_crystal_size_max 0.20
_exptl_crystal_size_mid 0.15
_exptl_crystal_size_min 0.10
_refine_diff_density_max 0.787
_refine_diff_density_min -0.835
_refine_diff_density_rms 0.081
_refine_ls_extinction_method none
_refine_ls_goodness_of_fit_ref 1.039
_refine_ls_hydrogen_treatment constr
_refine_ls_matrix_type full
_refine_ls_number_parameters 287
_refine_ls_number_reflns 6000
_refine_ls_number_restraints 0
_refine_ls_restrained_S_all 1.039
_refine_ls_R_factor_all 0.0505
_refine_ls_R_factor_gt 0.0396
_refine_ls_shift/su_max 0.001
_refine_ls_shift/su_mean 0.000
_refine_ls_structure_factor_coef Fsqd
_refine_ls_weighting_details 'calc w=1/[\s^2^(Fo^2^)+(0.0850P)^2^+0.0000P] where P=(Fo^2^+2Fc^2^)/3'
_refine_ls_weighting_scheme calc
_refine_ls_wR_factor_gt 0.1189
_refine_ls_wR_factor_ref 0.1263
_reflns_number_gt 5084
_reflns_number_total 6000
_reflns_threshold_expression >2sigma(I)
_cod_data_source_file om3005367_si_002.cif
_cod_data_source_block glu340
_cod_depositor_comments
;
The following automatic conversions were performed:

'_symmetry_cell_setting' value 'Monoclinic' changed to 'monoclinic'
according to /home/saulius/struct/CIF-dictionaries/cif_core.dic
dictionary named 'cif_core.dic' version 2.4.2 from 2011-04-26.

Automatic conversion script
Id: cif_fix_values 1891 2012-01-12 08:04:46Z andrius 
;
_cod_original_sg_symbol_H-M C2/c
_cod_database_code 4078927

loop_
_symmetry_equiv_pos_as_xyz
'x, y, z'
'-x, y, -z+1/2'
'x+1/2, y+1/2, z'
'-x+1/2, y+1/2, -z+1/2'
'-x, -y, -z'
'x, -y, z-1/2'
'-x+1/2, -y+1/2, -z'
'x+1/2, -y+1/2, z-1/2'

loop_
_atom_site_label
_atom_site_type_symbol
_atom_site_fract_x
_atom_site_fract_y
_atom_site_fract_z
_atom_site_U_iso_or_equiv
_atom_site_adp_type
_atom_site_occupancy
_atom_site_symmetry_multiplicity
_atom_site_calc_flag
_atom_site_refinement_flags
Pd1 Pd 0.5000 0.27890(3) 0.2500 0.01326(10) Uani 1 2 d S
P1 P 0.54163(2) 0.08697(7) 0.32902(4) 0.01640(16) Uani 1 1 d .
P2 P 0.55158(2) 0.45513(7) 0.33496(4) 0.01508(15) Uani 1 1 d .
C1 C 0.5000 -0.0391(4) 0.2500 0.0171(7) Uani 1 2 d S
H1A H 0.4849 -0.0965 0.2731 0.020 Uiso 0.50 1 calc PR
H1B H 0.5151 -0.0965 0.2269 0.020 Uiso 0.50 1 calc PR
C2 C 0.59892(9) 0.0658(3) 0.33426(15) 0.0165(5) Uani 1 1 d .
C3 C 0.64025(9) 0.0557(3) 0.41679(15) 0.0181(5) Uani 1 1 d .
C4 C 0.68463(9) 0.0523(3) 0.42553(15) 0.0205(6) Uani 1 1 d .
H4A H 0.7117 0.0490 0.4811 0.025 Uiso 1 1 calc R
C5 C 0.69107(9) 0.0535(3) 0.35671(16) 0.0193(5) Uani 1 1 d .
C6 C 0.65046(9) 0.0564(3) 0.27655(15) 0.0196(5) Uani 1 1 d .
H6A H 0.6536 0.0525 0.2283 0.023 Uiso 1 1 calc R
C7 C 0.60520(9) 0.0648(3) 0.26352(15) 0.0173(5) Uani 1 1 d .
C8 C 0.63826(10) 0.0463(3) 0.49738(15) 0.0227(6) Uani 1 1 d .
H8A H 0.6049 0.0608 0.4817 0.027 Uiso 1 1 calc R
C9 C 0.65324(15) -0.0958(3) 0.5349(2) 0.0431(9) Uani 1 1 d .
H9A H 0.6320 -0.1625 0.4933 0.065 Uiso 1 1 calc R
H9B H 0.6518 -0.1026 0.5864 0.065 Uiso 1 1 calc R
H9C H 0.6856 -0.1130 0.5489 0.065 Uiso 1 1 calc R
C10 C 0.66900(12) 0.1521(3) 0.56343(18) 0.0351(7) Uani 1 1 d .
H10A H 0.6614 0.2418 0.5371 0.053 Uiso 1 1 calc R
H10B H 0.7023 0.1319 0.5855 0.053 Uiso 1 1 calc R
H10C H 0.6630 0.1504 0.6102 0.053 Uiso 1 1 calc R
C11 C 0.74041(10) 0.0445(3) 0.37074(17) 0.0230(6) Uani 1 1 d .
H11A H 0.7622 0.0951 0.4240 0.028 Uiso 1 1 calc R
C12 C 0.75692(11) -0.1034(3) 0.3842(2) 0.0348(7) Uani 1 1 d .
H12A H 0.7536 -0.1433 0.4295 0.052 Uiso 1 1 calc R
H12B H 0.7900 -0.1070 0.4003 0.052 Uiso 1 1 calc R
H12C H 0.7376 -0.1542 0.3315 0.052 Uiso 1 1 calc R
C13 C 0.74444(10) 0.1071(3) 0.29866(18) 0.0288(7) Uani 1 1 d .
H13A H 0.7314 0.1988 0.2872 0.043 Uiso 1 1 calc R
H13B H 0.7268 0.0518 0.2474 0.043 Uiso 1 1 calc R
H13C H 0.7777 0.1106 0.3154 0.043 Uiso 1 1 calc R
C14 C 0.56454(9) 0.0726(3) 0.17194(15) 0.0205(6) Uani 1 1 d .
H14A H 0.5348 0.0846 0.1726 0.025 Uiso 1 1 calc R
C15 C 0.55998(11) -0.0591(3) 0.12401(18) 0.0324(7) Uani 1 1 d .
H15A H 0.5559 -0.1352 0.1535 0.049 Uiso 1 1 calc R
H15B H 0.5885 -0.0728 0.1218 0.049 Uiso 1 1 calc R
H15C H 0.5326 -0.0531 0.0661 0.049 Uiso 1 1 calc R
C16 C 0.56937(11) 0.1936(3) 0.12584(18) 0.0301(7) Uani 1 1 d .
H16A H 0.5716 0.2767 0.1567 0.045 Uiso 1 1 calc R
H16B H 0.5417 0.1985 0.0682 0.045 Uiso 1 1 calc R
H16C H 0.5979 0.1834 0.1231 0.045 Uiso 1 1 calc R
C17 C 0.51368(9) 0.6063(3) 0.29857(14) 0.0169(5) Uani 1 1 d .
H17A H 0.4916 0.6040 0.3193 0.020 Uiso 1 1 calc R
H17B H 0.5332 0.6890 0.3207 0.020 Uiso 1 1 calc R
C18 C 0.60471(9) 0.5092(3) 0.33603(14) 0.0175(5) Uani 1 1 d .
C19 C 0.63600(10) 0.4082(3) 0.34311(17) 0.0227(6) Uani 1 1 d .
H19A H 0.6285 0.3159 0.3446 0.027 Uiso 1 1 calc R
C20 C 0.67824(10) 0.4423(3) 0.34803(18) 0.0276(6) Uani 1 1 d .
H20A H 0.6995 0.3732 0.3535 0.033 Uiso 1 1 calc R
C21 C 0.68912(10) 0.5763(3) 0.34499(18) 0.0269(6) Uani 1 1 d .
H21A H 0.7177 0.5994 0.3480 0.032 Uiso 1 1 calc R
C22 C 0.65801(10) 0.6768(3) 0.33754(18) 0.0274(6) Uani 1 1 d .
H22A H 0.6654 0.7689 0.3353 0.033 Uiso 1 1 calc R
C23 C 0.61629(10) 0.6435(3) 0.33331(16) 0.0222(6) Uani 1 1 d .
H23A H 0.5954 0.7132 0.3285 0.027 Uiso 1 1 calc R
C24 C 0.57080(9) 0.4506(3) 0.44752(14) 0.0179(5) Uani 1 1 d .
C25 C 0.61064(10) 0.5163(3) 0.51031(16) 0.0255(6) Uani 1 1 d .
H25A H 0.6310 0.5615 0.4964 0.031 Uiso 1 1 calc R
C26 C 0.62096(10) 0.5162(3) 0.59409(17) 0.0301(7) Uani 1 1 d .
H26A H 0.6483 0.5611 0.6371 0.036 Uiso 1 1 calc R
C27 C 0.59160(11) 0.4513(3) 0.61418(16) 0.0282(7) Uani 1 1 d .
H27A H 0.5987 0.4516 0.6712 0.034 Uiso 1 1 calc R
C28 C 0.55162(11) 0.3853(3) 0.55187(18) 0.0305(7) Uani 1 1 d .
H28A H 0.5312 0.3411 0.5659 0.037 Uiso 1 1 calc R
C29 C 0.54164(10) 0.3842(3) 0.46885(17) 0.0262(6) Uani 1 1 d .
H29A H 0.5146 0.3375 0.4263 0.031 Uiso 1 1 calc R

loop_
_atom_site_aniso_label
_atom_site_aniso_U_11
_atom_site_aniso_U_22
_atom_site_aniso_U_33
_atom_site_aniso_U_23
_atom_site_aniso_U_13
_atom_site_aniso_U_12
Pd1 0.01313(15) 0.01060(16) 0.01471(14) 0.000 0.00630(11) 0.000
P1 0.0147(3) 0.0156(4) 0.0172(3) 0.0016(2) 0.0071(3) 0.0000(3)
P2 0.0150(3) 0.0127(3) 0.0153(3) -0.0004(2) 0.0064(3) -0.0009(2)
C1 0.0164(18) 0.0114(18) 0.0221(16) 0.000 0.0091(14) 0.000
C2 0.0147(12) 0.0140(13) 0.0204(11) 0.0009(9) 0.0088(10) 0.0003(9)
C3 0.0200(13) 0.0154(13) 0.0176(11) 0.0012(9) 0.0089(10) -0.0001(10)
C4 0.0170(13) 0.0197(14) 0.0195(11) 0.0006(10) 0.0058(10) -0.0004(10)
C5 0.0153(13) 0.0166(14) 0.0244(12) 0.0003(10) 0.0093(10) 0.0010(10)
C6 0.0203(13) 0.0194(14) 0.0201(11) 0.0007(10) 0.0113(11) 0.0008(10)
C7 0.0173(13) 0.0137(13) 0.0193(11) 0.0004(9) 0.0084(10) -0.0012(10)
C8 0.0201(14) 0.0313(16) 0.0174(11) 0.0023(10) 0.0102(11) 0.0011(11)
C9 0.072(3) 0.0297(19) 0.0351(16) 0.0049(13) 0.0334(18) -0.0074(17)
C10 0.045(2) 0.0323(19) 0.0261(14) -0.0063(13) 0.0177(14) -0.0036(15)
C11 0.0178(13) 0.0239(15) 0.0270(13) 0.0012(11) 0.0114(11) -0.0017(11)
C12 0.0231(15) 0.0283(17) 0.0565(19) 0.0054(14) 0.0232(15) 0.0027(13)
C13 0.0218(15) 0.0367(18) 0.0299(14) 0.0000(12) 0.0149(12) -0.0042(12)
C14 0.0171(13) 0.0251(15) 0.0186(11) -0.0013(10) 0.0089(10) 0.0021(11)
C15 0.0279(16) 0.0329(18) 0.0275(13) -0.0072(12) 0.0082(13) 0.0030(13)
C16 0.0248(15) 0.0380(19) 0.0266(13) 0.0103(12) 0.0127(12) 0.0067(13)
C17 0.0202(13) 0.0120(13) 0.0173(11) -0.0014(9) 0.0089(10) -0.0007(10)
C18 0.0192(13) 0.0176(13) 0.0138(10) -0.0029(9) 0.0072(10) -0.0021(10)
C19 0.0237(14) 0.0157(14) 0.0289(13) -0.0001(10) 0.0139(12) -0.0003(11)
C20 0.0213(14) 0.0248(16) 0.0366(15) -0.0007(12) 0.0150(13) 0.0016(12)
C21 0.0203(14) 0.0285(16) 0.0325(14) -0.0025(12) 0.0141(12) -0.0075(12)
C22 0.0294(16) 0.0206(15) 0.0338(14) -0.0022(12) 0.0175(13) -0.0077(12)
C23 0.0236(14) 0.0164(14) 0.0276(13) -0.0018(10) 0.0142(11) -0.0034(11)
C24 0.0187(13) 0.0143(13) 0.0167(11) 0.0000(9) 0.0065(10) 0.0017(10)
C25 0.0219(14) 0.0306(16) 0.0229(12) -0.0045(11) 0.0110(11) -0.0043(12)
C26 0.0248(15) 0.0403(19) 0.0208(12) -0.0086(12) 0.0087(12) -0.0012(13)
C27 0.0340(17) 0.0326(17) 0.0179(11) 0.0024(11) 0.0133(12) 0.0099(13)
C28 0.0404(18) 0.0263(16) 0.0313(14) 0.0035(12) 0.0232(14) -0.0015(13)
C29 0.0303(16) 0.0247(16) 0.0237(13) -0.0017(11) 0.0141(12) -0.0077(12)

loop_
_atom_type_symbol
_atom_type_description
_atom_type_scat_dispersion_real
_atom_type_scat_dispersion_imag
_atom_type_scat_source
C C 0.0033 0.0016 'International Tables Vol C Tables 4.2.6.8 and 6.1.1.4'
H H 0.0000 0.0000 'International Tables Vol C Tables 4.2.6.8 and 6.1.1.4'
P P 0.1023 0.0942 'International Tables Vol C Tables 4.2.6.8 and 6.1.1.4'
Pd Pd -0.9988 1.0072 'International Tables Vol C Tables 4.2.6.8 and 6.1.1.4'

loop_
_geom_angle_atom_site_label_1
_geom_angle_atom_site_label_2
_geom_angle_atom_site_label_3
_geom_angle
_geom_angle_site_symmetry_1
_geom_angle_site_symmetry_3
P1 Pd1 P1 72.48(4) 2_655 .
P1 Pd1 P2 172.06(2) 2_655 .
P1 Pd1 P2 101.22(3) . .
P1 Pd1 P2 101.22(3) 2_655 2_655
P1 Pd1 P2 172.06(2) . 2_655
P2 Pd1 P2 85.46(4) . 2_655
C2 P1 C1 106.61(9) . .
C2 P1 Pd1 112.15(8) . .
C1 P1 Pd1 95.63(9) . .
C24 P2 C18 103.30(11) . .
C24 P2 C17 101.66(11) . .
C18 P2 C17 103.79(12) . .
C24 P2 Pd1 115.90(9) . .
C18 P2 Pd1 125.52(8) . .
C17 P2 Pd1 103.57(8) . .
P1 C1 P1 96.26(17) . 2_655
P1 C1 H1A 112.5 . .
P1 C1 H1A 112.5 2_655 .
P1 C1 H1B 112.5 . .
P1 C1 H1B 112.5 2_655 .
H1A C1 H1B 110.0 . .
C7 C2 C3 117.3(2) . .
C7 C2 P1 125.80(18) . .
C3 C2 P1 116.86(19) . .
C4 C3 C2 119.7(2) . .
C4 C3 C8 117.7(2) . .
C2 C3 C8 122.6(2) . .
C5 C4 C3 123.2(2) . .
C5 C4 H4A 118.4 . .
C3 C4 H4A 118.4 . .
C6 C5 C4 116.4(2) . .
C6 C5 C11 123.0(2) . .
C4 C5 C11 120.5(2) . .
C5 C6 C7 123.1(2) . .
C5 C6 H6A 118.4 . .
C7 C6 H6A 118.4 . .
C6 C7 C2 120.1(2) . .
C6 C7 C14 116.7(2) . .
C2 C7 C14 123.3(2) . .
C3 C8 C10 112.7(2) . .
C3 C8 C9 109.1(2) . .
C10 C8 C9 110.1(2) . .
C3 C8 H8A 108.3 . .
C10 C8 H8A 108.3 . .
C9 C8 H8A 108.3 . .
C8 C9 H9A 109.5 . .
C8 C9 H9B 109.5 . .
H9A C9 H9B 109.5 . .
C8 C9 H9C 109.5 . .
H9A C9 H9C 109.5 . .
H9B C9 H9C 109.5 . .
C8 C10 H10A 109.5 . .
C8 C10 H10B 109.5 . .
H10A C10 H10B 109.5 . .
C8 C10 H10C 109.5 . .
H10A C10 H10C 109.5 . .
H10B C10 H10C 109.5 . .
C5 C11 C13 113.6(2) . .
C5 C11 C12 110.2(2) . .
C13 C11 C12 109.9(2) . .
C5 C11 H11A 107.6 . .
C13 C11 H11A 107.6 . .
C12 C11 H11A 107.6 . .
C11 C12 H12A 109.5 . .
C11 C12 H12B 109.5 . .
H12A C12 H12B 109.5 . .
C11 C12 H12C 109.5 . .
H12A C12 H12C 109.5 . .
H12B C12 H12C 109.5 . .
C11 C13 H13A 109.5 . .
C11 C13 H13B 109.5 . .
H13A C13 H13B 109.5 . .
C11 C13 H13C 109.5 . .
H13A C13 H13C 109.5 . .
H13B C13 H13C 109.5 . .
C7 C14 C16 111.7(2) . .
C7 C14 C15 111.1(2) . .
C16 C14 C15 110.6(2) . .
C7 C14 H14A 107.7 . .
C16 C14 H14A 107.7 . .
C15 C14 H14A 107.7 . .
C14 C15 H15A 109.5 . .
C14 C15 H15B 109.5 . .
H15A C15 H15B 109.5 . .
C14 C15 H15C 109.5 . .
H15A C15 H15C 109.5 . .
H15B C15 H15C 109.5 . .
C14 C16 H16A 109.5 . .
C14 C16 H16B 109.5 . .
H16A C16 H16B 109.5 . .
C14 C16 H16C 109.5 . .
H16A C16 H16C 109.5 . .
H16B C16 H16C 109.5 . .
C17 C17 P2 107.65(14) 2_655 .
C17 C17 H17A 110.2 2_655 .
P2 C17 H17A 110.2 . .
C17 C17 H17B 110.2 2_655 .
P2 C17 H17B 110.2 . .
H17A C17 H17B 108.5 . .
C23 C18 C19 118.7(3) . .
C23 C18 P2 124.1(2) . .
C19 C18 P2 117.2(2) . .
C18 C19 C20 120.3(3) . .
C18 C19 H19A 119.8 . .
C20 C19 H19A 119.8 . .
C21 C20 C19 120.2(3) . .
C21 C20 H20A 119.9 . .
C19 C20 H20A 119.9 . .
C20 C21 C22 119.6(3) . .
C20 C21 H21A 120.2 . .
C22 C21 H21A 120.2 . .
C23 C22 C21 120.4(3) . .
C23 C22 H22A 119.8 . .
C21 C22 H22A 119.8 . .
C22 C23 C18 120.8(3) . .
C22 C23 H23A 119.6 . .
C18 C23 H23A 119.6 . .
C25 C24 C29 119.3(2) . .
C25 C24 P2 123.7(2) . .
C29 C24 P2 116.86(19) . .
C24 C25 C26 120.1(3) . .
C24 C25 H25A 120.0 . .
C26 C25 H25A 120.0 . .
C27 C26 C25 120.0(3) . .
C27 C26 H26A 120.0 . .
C25 C26 H26A 120.0 . .
C26 C27 C28 120.4(2) . .
C26 C27 H27A 119.8 . .
C28 C27 H27A 119.8 . .
C27 C28 C29 119.6(3) . .
C27 C28 H28A 120.2 . .
C29 C28 H28A 120.2 . .
C24 C29 C28 120.6(3) . .
C24 C29 H29A 119.7 . .
C28 C29 H29A 119.7 . .

loop_
_geom_bond_atom_site_label_1
_geom_bond_atom_site_label_2
_geom_bond_distance
_geom_bond_site_symmetry_2
Pd1 P1 2.3554(8) 2_655
Pd1 P1 2.3554(8) .
Pd1 P2 2.3747(7) .
Pd1 P2 2.3747(7) 2_655
P1 C2 1.867(3) .
P1 C1 1.870(3) .
P2 C24 1.828(2) .
P2 C18 1.835(3) .
P2 C17 1.842(3) .
C1 P1 1.870(3) 2_655
C1 H1A 0.9900 .
C1 H1B 0.9900 .
C2 C7 1.425(3) .
C2 C3 1.427(3) .
C3 C4 1.398(4) .
C3 C8 1.525(3) .
C4 C5 1.393(4) .
C4 H4A 0.9500 .
C5 C6 1.389(4) .
C5 C11 1.523(4) .
C6 C7 1.396(4) .
C6 H6A 0.9500 .
C7 C14 1.519(3) .
C8 C10 1.526(4) .
C8 C9 1.531(4) .
C8 H8A 1.0000 .
C9 H9A 0.9800 .
C9 H9B 0.9800 .
C9 H9C 0.9800 .
C10 H10A 0.9800 .
C10 H10B 0.9800 .
C10 H10C 0.9800 .
C11 C13 1.535(4) .
C11 C12 1.538(4) .
C11 H11A 1.0000 .
C12 H12A 0.9800 .
C12 H12B 0.9800 .
C12 H12C 0.9800 .
C13 H13A 0.9800 .
C13 H13B 0.9800 .
C13 H13C 0.9800 .
C14 C16 1.525(4) .
C14 C15 1.538(4) .
C14 H14A 1.0000 .
C15 H15A 0.9800 .
C15 H15B 0.9800 .
C15 H15C 0.9800 .
C16 H16A 0.9800 .
C16 H16B 0.9800 .
C16 H16C 0.9800 .
C17 C17 1.530(5) 2_655
C17 H17A 0.9900 .
C17 H17B 0.9900 .
C18 C23 1.392(4) .
C18 C19 1.399(4) .
C19 C20 1.400(4) .
C19 H19A 0.9500 .
C20 C21 1.383(4) .
C20 H20A 0.9500 .
C21 C22 1.389(4) .
C21 H21A 0.9500 .
C22 C23 1.387(4) .
C22 H22A 0.9500 .
C23 H23A 0.9500 .
C24 C25 1.386(4) .
C24 C29 1.386(4) .
C25 C26 1.398(4) .
C25 H25A 0.9500 .
C26 C27 1.370(4) .
C26 H26A 0.9500 .
C27 C28 1.387(4) .
C27 H27A 0.9500 .
C28 C29 1.388(4) .
C28 H28A 0.9500 .
C29 H29A 0.9500 .
